data_9014251
loop_
_publ_author_name
'Guesdon, A.'
'Leclaire, A.'
'Borel, M.'
'Raveau, B.'

_publ_section_title
;
 Highly ordered distribution of the interpolated univalent cations in
 monophosphates with the alpha-(K2 Mo2 O3 (P O4)2) structure
 _cod_database_code 1001728
;
_journal_name_full 'European Journal of Solid State and Inorganic Chemistry'
_journal_page_first 385
_journal_page_last 396
_journal_volume 33
_journal_year 1996
_chemical_formula_sum 'Cs1.48 K2.52 Mo4 O22 P4'
_space_group_IT_number 14
_symmetry_space_group_name_Hall '-P 2ybc'
_symmetry_space_group_name_H-M 'P 1 21/c 1'
_cell_angle_alpha 90
_cell_angle_beta 100.25
_cell_angle_gamma 90
_cell_length_a 10.080
_cell_length_b 10.146
_cell_length_c 9.830
_cell_formula_units_Z 2
_cell_volume 989.286
_database_code_amcsd 0012603
_exptl_crystal_density_diffrn 3.877
_cod_duplicate_entry 1001728
_cod_original_formula_sum 'Mo4 P4 K2.52 Cs1.48 O22'
_cod_database_code 9014251
_amcsd_formula_title 'Cs0.74 K1.26 Mo2 O11 P2'

loop_
_space_group_symop_operation_xyz
x,y,z
x,1/2-y,1/2+z
-x,1/2+y,1/2-z
-x,-y,-z

loop_
_atom_site_label
_atom_site_fract_x
_atom_site_fract_y
_atom_site_fract_z
_atom_site_occupancy
Mo1 0.34370 0.07480 0.13290 1.00000
Mo2 0.08470 0.31740 0.14050 1.00000
P1 0.40280 0.36150 0.32350 1.00000
P2 0.12590 0.06200 0.34970 1.00000
K1 0.75080 0.19300 0.25960 0.26000
Cs1 0.75080 0.19300 0.25960 0.74000
K2 0.00000 0.00000 0.00000 1.00000
K3 0.50060 0.03950 0.49930 0.50000
O1 0.27890 -0.06300 0.05000 1.00000
O2 0.43960 0.14910 -0.01700 1.00000
O3 0.26400 0.03000 0.31300 1.00000
O4 0.51790 -0.02230 0.22590 1.00000
O5 0.19840 0.19000 0.08970 1.00000
O6 0.44360 0.23050 0.26240 1.00000
O7 -0.06220 0.26200 0.04900 1.00000
O8 -0.01940 0.46580 0.22600 1.00000
O9 0.13590 0.45520 0.00700 1.00000
O10 0.07320 0.20240 0.30950 1.00000
O11 0.25400 0.39460 0.27700 1.00000

loop_
_cod_related_entry_id
_cod_related_entry_database
_cod_related_entry_code
1 AMCSD 0012603
